data_4087457
loop_
_publ_author_name
'Engl, Pascal S.'
'Senn, Remo'
'Otth, Elisabeth'
'Togni, Antonio'

_publ_section_title
;
 Synthesis and Characterization of N-Trifluoromethyl N-Heterocyclic
 Carbene Ligands and Their Complexes
;
_journal_issue 7
_journal_name_full Organometallics
_journal_page_first 1384
_journal_paper_doi 10.1021/acs.organomet.5b00137
_journal_volume 34
_journal_year 2015
_chemical_formula_moiety 'C22 H21 Cl F3 N2 Rh, C H2 Cl2'
_chemical_formula_sum 'C23 H23 Cl3 F3 N2 Rh'
_chemical_formula_weight 593.69
_space_group_crystal_system monoclinic
_space_group_IT_number 15
_space_group_name_Hall '-C 2yc'
_space_group_name_H-M_alt 'C 1 2/c 1'
_atom_sites_solution_hydrogens geom
_audit_creation_method SHELXL-2013
_cell_angle_alpha 90
_cell_angle_beta 94.1900(11)
_cell_angle_gamma 90
_cell_formula_units_Z 8
_cell_length_a 12.4563(10)
_cell_length_b 20.0842(17)
_cell_length_c 18.696(2)
_cell_measurement_reflns_used 9914
_cell_measurement_temperature 100(2)
_cell_measurement_theta_max 36.36
_cell_measurement_theta_min 2.30
_cell_volume 4664.8(7)
_computing_cell_refinement 'Bruker SAINT'
_computing_data_collection 'Bruker APEX2'
_computing_data_reduction 'Bruker SAINT'
_computing_molecular_graphics 'Bruker SHELXTL'
_computing_publication_material 'Bruker SHELXTL'
_computing_structure_refinement 'SHELXL-2013 (Sheldrick 2013)'
_computing_structure_solution 'SHELXS-97 (Sheldrick 2008)'
_diffrn_ambient_temperature 100(2)
_diffrn_measured_fraction_theta_full 1.000
_diffrn_measured_fraction_theta_max 0.999
_diffrn_measurement_device_type 'Bruker APEX-II CCD'
_diffrn_measurement_method '\f and \w scans'
_diffrn_radiation_type MoK\a
_diffrn_radiation_wavelength 0.71073
_diffrn_reflns_av_R_equivalents 0.0261
_diffrn_reflns_av_unetI/netI 0.0194
_diffrn_reflns_Laue_measured_fraction_full 1.000
_diffrn_reflns_Laue_measured_fraction_max 0.999
_diffrn_reflns_limit_h_max 17
_diffrn_reflns_limit_h_min -17
_diffrn_reflns_limit_k_max 28
_diffrn_reflns_limit_k_min -28
_diffrn_reflns_limit_l_max 26
_diffrn_reflns_limit_l_min -26
_diffrn_reflns_number 35748
_diffrn_reflns_point_group_measured_fraction_full 1.000
_diffrn_reflns_point_group_measured_fraction_max 0.999
_diffrn_reflns_theta_full 25.242
_diffrn_reflns_theta_max 30.042
_diffrn_reflns_theta_min 1.928
_exptl_absorpt_coefficient_mu 1.114
_exptl_absorpt_correction_T_max 0.9924
_exptl_absorpt_correction_T_min 0.8836
_exptl_absorpt_correction_type multi-scan
_exptl_absorpt_process_details 'SADABS 2012/1'
_exptl_crystal_colour yellow
_exptl_crystal_density_diffrn 1.691
_exptl_crystal_description plate
_exptl_crystal_F_000 2384
_exptl_crystal_size_max 0.525
_exptl_crystal_size_mid 0.457
_exptl_crystal_size_min 0.121
_refine_diff_density_max 1.871
_refine_diff_density_min -1.701
_refine_diff_density_rms 0.101
_refine_ls_extinction_method none
_refine_ls_goodness_of_fit_ref 1.044
_refine_ls_hydrogen_treatment constr
_refine_ls_matrix_type full
_refine_ls_number_parameters 290
_refine_ls_number_reflns 6840
_refine_ls_number_restraints 0
_refine_ls_restrained_S_all 1.044
_refine_ls_R_factor_all 0.0359
_refine_ls_R_factor_gt 0.0318
_refine_ls_shift/su_max 0.007
_refine_ls_shift/su_mean 0.000
_refine_ls_structure_factor_coef Fsqd
_refine_ls_weighting_details 'w=1/[\s^2^(Fo^2^)+(0.0332P)^2^+20.3752P] where P=(Fo^2^+2Fc^2^)/3'
_refine_ls_weighting_scheme calc
_refine_ls_wR_factor_gt 0.0790
_refine_ls_wR_factor_ref 0.0813
_reflns_Friedel_coverage 0.000
_reflns_number_gt 6205
_reflns_number_total 6840
_reflns_threshold_expression 'I > 2\s(I)'
_cod_data_source_file om5b00137_si_002.cif
_cod_data_source_block Compound_7a
_cod_original_cell_volume 4664.9(7)
_cod_original_sg_symbol_H-M 'C 2/c'
_cod_database_code 4087457
_shelx_space_group_comment
;
The symmetry employed for this shelxl refinement is uniquely defined
by the following loop, which should always be used as a source of
symmetry information in preference to the above space-group names.
They are only intended as comments.
;
_shelx_estimated_absorpt_t_min 0.592
_shelx_estimated_absorpt_t_max 0.877
_shelxl_version_number 2013-4

loop_
_space_group_symop_operation_xyz
'x, y, z'
'-x, y, -z+1/2'
'x+1/2, y+1/2, z'
'-x+1/2, y+1/2, -z+1/2'
'-x, -y, -z'
'x, -y, z-1/2'
'-x+1/2, -y+1/2, -z'
'x+1/2, -y+1/2, z-1/2'

loop_
_atom_site_label
_atom_site_type_symbol
_atom_site_fract_x
_atom_site_fract_y
_atom_site_fract_z
_atom_site_U_iso_or_equiv
_atom_site_adp_type
_atom_site_occupancy
_atom_site_site_symmetry_order
_atom_site_calc_flag
_atom_site_refinement_flags_posn
_atom_site_refinement_flags_adp
_atom_site_refinement_flags_occupancy
Rh1 Rh 0.75230(2) 1.02152(2) 0.53833(2) 0.01179(5) Uani 1 1 d . . .
Cl1 Cl 0.61205(4) 0.95943(3) 0.58842(3) 0.01578(9) Uani 1 1 d . . .
Cl2 Cl 0.61591(12) 0.79306(11) 0.76141(7) 0.1076(7) Uani 1 1 d . . .
Cl3 Cl 0.88427(6) 0.71973(4) 0.75647(4) 0.03912(16) Uani 1 1 d . . .
F1 F 0.91297(17) 0.96953(8) 0.65740(9) 0.0388(4) Uani 1 1 d . . .
F2 F 0.83177(14) 0.88092(11) 0.68702(8) 0.0401(4) Uani 1 1 d . . .
F3 F 0.99789(12) 0.87733(9) 0.66710(8) 0.0316(4) Uani 1 1 d . . .
N1 N 0.87802(15) 0.89060(9) 0.57207(9) 0.0152(3) Uani 1 1 d . . .
N2 N 0.80725(14) 0.89610(9) 0.46353(9) 0.0130(3) Uani 1 1 d . . .
C1 C 0.82253(16) 0.93262(10) 0.52407(11) 0.0136(4) Uani 1 1 d . . .
C2 C 0.90431(19) 0.90520(12) 0.64587(12) 0.0209(4) Uani 1 1 d . . .
C3 C 0.89284(17) 0.82721(11) 0.54226(12) 0.0164(4) Uani 1 1 d . . .
C4 C 0.93964(19) 0.76876(12) 0.56932(14) 0.0225(5) Uani 1 1 d . . .
H4 H 0.9731 0.7661 0.6165 0.027 Uiso 1 1 calc R U .
C5 C 0.9346(2) 0.71448(12) 0.52326(15) 0.0271(5) Uani 1 1 d . . .
H5 H 0.9650 0.6734 0.5398 0.032 Uiso 1 1 calc R U .
C6 C 0.8864(2) 0.71799(12) 0.45362(16) 0.0261(5) Uani 1 1 d . . .
H6 H 0.8845 0.6794 0.4241 0.031 Uiso 1 1 calc R U .
C7 C 0.84158(18) 0.77657(11) 0.42675(13) 0.0204(4) Uani 1 1 d . . .
H7 H 0.8089 0.7795 0.3793 0.024 Uiso 1 1 calc R U .
C8 C 0.84672(16) 0.83102(10) 0.47274(12) 0.0151(4) Uani 1 1 d . . .
C9 C 0.76033(17) 0.92122(10) 0.39639(11) 0.0141(4) Uani 1 1 d . . .
C10 C 0.82099(18) 0.91738(12) 0.33701(12) 0.0198(4) Uani 1 1 d . . .
H10 H 0.8899 0.8969 0.3407 0.024 Uiso 1 1 calc R U .
C11 C 0.7796(2) 0.94386(13) 0.27229(13) 0.0249(5) Uani 1 1 d . . .
H11 H 0.8200 0.9412 0.2312 0.030 Uiso 1 1 calc R U .
C12 C 0.6791(2) 0.97422(13) 0.26732(13) 0.0246(5) Uani 1 1 d . . .
H12 H 0.6518 0.9933 0.2232 0.030 Uiso 1 1 calc R U .
C13 C 0.61868(19) 0.97669(12) 0.32684(12) 0.0207(4) Uani 1 1 d . . .
H13 H 0.5496 0.9970 0.3230 0.025 Uiso 1 1 calc R U .
C14 C 0.65842(17) 0.94969(11) 0.39202(11) 0.0155(4) Uani 1 1 d . . .
H14 H 0.6168 0.9507 0.4326 0.019 Uiso 1 1 calc R U .
C16 C 0.68965(17) 1.11688(11) 0.57676(12) 0.0174(4) Uani 1 1 d . . .
H16 H 0.6438 1.1129 0.6183 0.021 Uiso 1 1 calc R U .
C17 C 0.63824(17) 1.10114(11) 0.51107(12) 0.0171(4) Uani 1 1 d . . .
H17 H 0.5611 1.0880 0.5133 0.020 Uiso 1 1 calc R U .
C18 C 0.66401(18) 1.13122(12) 0.44021(13) 0.0205(4) Uani 1 1 d . . .
H18A H 0.6376 1.1777 0.4380 0.025 Uiso 1 1 calc R U .
H18B H 0.6247 1.1062 0.4009 0.025 Uiso 1 1 calc R U .
C19 C 0.78512(19) 1.13095(12) 0.42781(13) 0.0222(4) Uani 1 1 d . . .
H19A H 0.7938 1.1277 0.3757 0.027 Uiso 1 1 calc R U .
H19B H 0.8173 1.1736 0.4450 0.027 Uiso 1 1 calc R U .
C20 C 0.84563(17) 1.07378(11) 0.46593(12) 0.0168(4) Uani 1 1 d . . .
H20 H 0.8843 1.0442 0.4333 0.020 Uiso 1 1 calc R U .
C21 C 0.89481(17) 1.07775(11) 0.53621(12) 0.0175(4) Uani 1 1 d . . .
H21 H 0.9621 1.0508 0.5439 0.021 Uiso 1 1 calc R U .
C22 C 0.89092(18) 1.13744(12) 0.58539(13) 0.0216(4) Uani 1 1 d . . .
H22A H 0.9417 1.1716 0.5701 0.026 Uiso 1 1 calc R U .
H22B H 0.9153 1.1237 0.6348 0.026 Uiso 1 1 calc R U .
C23 C 0.77798(19) 1.16853(12) 0.58604(14) 0.0222(4) Uani 1 1 d . . .
H23A H 0.7720 1.1922 0.6320 0.027 Uiso 1 1 calc R U .
H23B H 0.7683 1.2017 0.5469 0.027 Uiso 1 1 calc R U .
C24 C 1.0000 0.6708(2) 0.7500 0.0487(12) Uani 1 2 d S T P
H24A H 0.9900 0.6418 0.7072 0.058 Uiso 0.5 1 calc R U P
H24B H 1.0100 0.6418 0.7928 0.058 Uiso 0.5 1 calc R U P
C25 C 0.5000 0.8433(3) 0.7500 0.088(3) Uani 1 2 d S T P
H25A H 0.4952 0.8722 0.7925 0.105 Uiso 0.5 1 calc R U P
H25B H 0.5048 0.8722 0.7075 0.105 Uiso 0.5 1 calc R U P

loop_
_atom_site_aniso_label
_atom_site_aniso_U_11
_atom_site_aniso_U_22
_atom_site_aniso_U_33
_atom_site_aniso_U_23
_atom_site_aniso_U_13
_atom_site_aniso_U_12
Rh1 0.01096(8) 0.01088(8) 0.01363(8) -0.00118(5) 0.00166(5) 0.00158(5)
Cl1 0.0158(2) 0.0157(2) 0.0162(2) -0.00186(17) 0.00299(16) -0.00149(17)
Cl2 0.0796(9) 0.1920(19) 0.0496(6) -0.0096(9) -0.0055(6) 0.0627(11)
Cl3 0.0326(3) 0.0501(4) 0.0349(4) 0.0079(3) 0.0048(3) -0.0064(3)
F1 0.0660(12) 0.0274(8) 0.0207(7) -0.0060(6) -0.0136(8) 0.0105(8)
F2 0.0311(8) 0.0718(13) 0.0186(7) 0.0084(8) 0.0098(6) 0.0010(8)
F3 0.0256(8) 0.0472(10) 0.0210(7) 0.0020(7) -0.0047(6) 0.0154(7)
N1 0.0164(8) 0.0158(8) 0.0136(8) 0.0020(6) 0.0017(6) 0.0046(6)
N2 0.0140(8) 0.0119(8) 0.0132(7) 0.0006(6) 0.0015(6) 0.0029(6)
C1 0.0124(8) 0.0152(9) 0.0135(9) 0.0016(7) 0.0022(7) 0.0022(7)
C2 0.0220(10) 0.0269(12) 0.0139(9) 0.0036(8) 0.0012(8) 0.0076(9)
C3 0.0143(9) 0.0147(9) 0.0209(10) 0.0038(8) 0.0049(7) 0.0033(7)
C4 0.0192(10) 0.0200(11) 0.0288(12) 0.0093(9) 0.0056(9) 0.0072(8)
C5 0.0225(11) 0.0154(10) 0.0448(15) 0.0083(10) 0.0124(10) 0.0079(8)
C6 0.0225(11) 0.0132(10) 0.0440(15) -0.0026(10) 0.0123(10) 0.0009(8)
C7 0.0168(10) 0.0158(10) 0.0291(11) -0.0043(8) 0.0066(8) -0.0004(8)
C8 0.0133(9) 0.0114(9) 0.0212(10) 0.0014(7) 0.0051(7) 0.0024(7)
C9 0.0159(9) 0.0143(9) 0.0120(8) -0.0001(7) 0.0008(7) -0.0007(7)
C10 0.0173(10) 0.0240(11) 0.0183(10) -0.0005(8) 0.0038(8) 0.0024(8)
C11 0.0267(12) 0.0333(13) 0.0152(10) 0.0013(9) 0.0054(8) -0.0005(10)
C12 0.0298(12) 0.0282(12) 0.0152(10) 0.0023(9) -0.0022(9) 0.0017(10)
C13 0.0209(10) 0.0223(11) 0.0184(10) -0.0008(8) -0.0028(8) 0.0035(8)
C14 0.0159(9) 0.0165(9) 0.0139(9) -0.0016(7) 0.0007(7) 0.0009(7)
C16 0.0150(9) 0.0135(9) 0.0242(10) -0.0045(8) 0.0052(8) 0.0031(7)
C17 0.0125(9) 0.0129(9) 0.0259(11) 0.0001(8) 0.0020(8) 0.0034(7)
C18 0.0196(10) 0.0168(10) 0.0249(11) 0.0037(8) -0.0004(8) 0.0036(8)
C19 0.0215(11) 0.0205(11) 0.0250(11) 0.0065(9) 0.0052(9) 0.0030(8)
C20 0.0153(9) 0.0152(9) 0.0207(10) 0.0013(8) 0.0061(7) 0.0013(7)
C21 0.0128(9) 0.0177(10) 0.0226(10) -0.0008(8) 0.0041(7) -0.0006(7)
C22 0.0151(10) 0.0226(11) 0.0273(11) -0.0066(9) 0.0028(8) -0.0049(8)
C23 0.0203(10) 0.0159(10) 0.0308(12) -0.0084(9) 0.0043(9) -0.0022(8)
C24 0.054(3) 0.024(2) 0.068(3) 0.000 0.009(2) 0.000
C25 0.150(7) 0.049(3) 0.055(4) 0.000 -0.058(4) 0.000

loop_
_atom_type_symbol
_atom_type_description
_atom_type_scat_dispersion_real
_atom_type_scat_dispersion_imag
_atom_type_scat_source
C C 0.0033 0.0016 'International Tables Vol C Tables 4.2.6.8 and 6.1.1.4'
H H 0.0000 0.0000 'International Tables Vol C Tables 4.2.6.8 and 6.1.1.4'
N N 0.0061 0.0033 'International Tables Vol C Tables 4.2.6.8 and 6.1.1.4'
F F 0.0171 0.0103 'International Tables Vol C Tables 4.2.6.8 and 6.1.1.4'
Cl Cl 0.1484 0.1585 'International Tables Vol C Tables 4.2.6.8 and 6.1.1.4'
Rh Rh -1.1178 0.9187 'International Tables Vol C Tables 4.2.6.8 and 6.1.1.4'

loop_
_geom_angle_atom_site_label_1
_geom_angle_atom_site_label_2
_geom_angle_atom_site_label_3
_geom_angle
_geom_angle_site_symmetry_1
_geom_angle_site_symmetry_3
C1 Rh1 C21 95.62(8) . .
C1 Rh1 C20 95.19(8) . .
C21 Rh1 C20 38.95(9) . .
C1 Rh1 C17 154.58(8) . .
C21 Rh1 C17 97.95(8) . .
C20 Rh1 C17 82.29(8) . .
C1 Rh1 C16 168.26(8) . .
C21 Rh1 C16 81.92(8) . .
C20 Rh1 C16 90.09(8) . .
C17 Rh1 C16 36.69(8) . .
C1 Rh1 Cl1 85.78(6) . .
C21 Rh1 Cl1 158.01(6) . .
C20 Rh1 Cl1 162.94(6) . .
C17 Rh1 Cl1 89.53(6) . .
C16 Rh1 Cl1 92.25(6) . .
C1 N1 C3 111.69(18) . .
C1 N1 C2 124.92(18) . .
C3 N1 C2 122.83(18) . .
C1 N2 C8 112.12(17) . .
C1 N2 C9 124.38(17) . .
C8 N2 C9 123.44(17) . .
N2 C1 N1 104.24(17) . .
N2 C1 Rh1 123.81(15) . .
N1 C1 Rh1 131.12(15) . .
F1 C2 F2 108.6(2) . .
F1 C2 F3 107.8(2) . .
F2 C2 F3 107.05(19) . .
F1 C2 N1 111.82(19) . .
F2 C2 N1 111.7(2) . .
F3 C2 N1 109.71(19) . .
C8 C3 C4 121.5(2) . .
C8 C3 N1 105.34(18) . .
C4 C3 N1 133.1(2) . .
C5 C4 C3 116.0(2) . .
C4 C5 C6 122.4(2) . .
C7 C6 C5 121.2(2) . .
C6 C7 C8 116.5(2) . .
C3 C8 C7 122.3(2) . .
C3 C8 N2 106.52(18) . .
C7 C8 N2 131.1(2) . .
C14 C9 C10 121.6(2) . .
C14 C9 N2 120.50(18) . .
C10 C9 N2 117.92(19) . .
C11 C10 C9 119.1(2) . .
C10 C11 C12 120.2(2) . .
C11 C12 C13 120.0(2) . .
C12 C13 C14 120.6(2) . .
C9 C14 C13 118.5(2) . .
C17 C16 C23 123.1(2) . .
C17 C16 Rh1 70.35(12) . .
C23 C16 Rh1 111.15(14) . .
C16 C17 C18 125.0(2) . .
C16 C17 Rh1 72.97(12) . .
C18 C17 Rh1 108.80(14) . .
C17 C18 C19 113.75(18) . .
C20 C19 C18 112.86(19) . .
C21 C20 C19 124.1(2) . .
C21 C20 Rh1 69.83(12) . .
C19 C20 Rh1 113.31(14) . .
C20 C21 C22 125.4(2) . .
C20 C21 Rh1 71.22(12) . .
C22 C21 Rh1 110.41(14) . .
C21 C22 C23 113.31(18) . .
C16 C23 C22 112.22(18) . .
Cl3 C24 Cl3 111.9(3) . 2_756
Cl2 C25 Cl2 110.1(4) 2_656 .

loop_
_geom_bond_atom_site_label_1
_geom_bond_atom_site_label_2
_geom_bond_distance
_geom_bond_site_symmetry_2
Rh1 C1 2.014(2) .
Rh1 C21 2.107(2) .
Rh1 C20 2.125(2) .
Rh1 C17 2.175(2) .
Rh1 C16 2.208(2) .
Rh1 Cl1 2.3923(5) .
Cl2 C25 1.761(4) .
Cl3 C24 1.756(3) .
F1 C2 1.313(3) .
F2 C2 1.322(3) .
F3 C2 1.327(3) .
N1 C1 1.380(3) .
N1 C3 1.407(3) .
N1 C2 1.425(3) .
N2 C1 1.351(3) .
N2 C8 1.403(3) .
N2 C9 1.437(3) .
C3 C8 1.384(3) .
C3 C4 1.390(3) .
C4 C5 1.388(4) .
C5 C6 1.395(4) .
C6 C7 1.381(3) .
C7 C8 1.390(3) .
C9 C14 1.389(3) .
C9 C10 1.390(3) .
C10 C11 1.386(3) .
C11 C12 1.389(4) .
C12 C13 1.389(3) .
C13 C14 1.391(3) .
C16 C17 1.380(3) .
C16 C23 1.513(3) .
C17 C18 1.512(3) .
C18 C19 1.543(3) .
C19 C20 1.522(3) .
C20 C21 1.411(3) .
C21 C22 1.514(3) .
C22 C23 1.540(3) .
C24 Cl3 1.757(3) 2_756
C25 Cl2 1.761(4) 2_656
